data_4084447
loop_
_publ_author_name
'Kulinna, Heiko'
'Spaniol, Thomas P.'
'Okuda, Jun'

_publ_section_title
;
 Neutral and Cationic Zirconium Hydrides Supported by a Dianionic
 (NNNN)-Type Macrocycle Ligand
;
_journal_issue 11
_journal_name_full Organometallics
_journal_page_first 2160
_journal_paper_doi 10.1021/om500820k
_journal_volume 34
_journal_year 2015
_chemical_formula_moiety 'C24 H57 N8 Si Zr2, C24 H12 B Cl8, 0.5(C6 H12),C4 H8 O'
_chemical_formula_sum 'C55 H83 B Cl8 N8 O Si Zr2'
_chemical_formula_weight 1377.23
_chemical_name_systematic
;
 ?
;
_space_group_IT_number 14
_symmetry_cell_setting monoclinic
_symmetry_space_group_name_Hall '-P 2yn'
_symmetry_space_group_name_H-M 'P 1 21/n 1'
_atom_sites_solution_hydrogens geom
_atom_sites_solution_primary direct
_atom_sites_solution_secondary difmap
_audit_creation_method SHELXL-97
_cell_angle_alpha 90.00
_cell_angle_beta 100.3265(14)
_cell_angle_gamma 90.00
_cell_formula_units_Z 4
_cell_length_a 12.4460(7)
_cell_length_b 18.0452(10)
_cell_length_c 28.4705(16)
_cell_measurement_reflns_used 6381
_cell_measurement_temperature 100(2)
_cell_measurement_theta_max 21.36
_cell_measurement_theta_min 2.24
_cell_volume 6290.6(6)
_computing_cell_refinement 'Bruker SAINT'
_computing_data_collection 'Bruker APEX'
_computing_data_reduction 'Bruker SAINT'
_computing_molecular_graphics 'ORTEP-III (Farrugia, 1999)'
_computing_structure_refinement 'SHELXL-97 (Sheldrick, 1997)'
_computing_structure_solution 'SIR-92 (Altomare 1992)'
_diffrn_ambient_temperature 100(2)
_diffrn_measured_fraction_theta_full 0.999
_diffrn_measured_fraction_theta_max 0.999
_diffrn_measurement_device_type 'Bruker APEX-I CCD'
_diffrn_measurement_method '\w scans'
_diffrn_radiation_monochromator 'multilayer optics'
_diffrn_radiation_source microsource
_diffrn_radiation_type MoK\a
_diffrn_radiation_wavelength 0.71073
_diffrn_reflns_av_R_equivalents 0.0759
_diffrn_reflns_av_sigmaI/netI 0.0625
_diffrn_reflns_limit_h_max 14
_diffrn_reflns_limit_h_min -14
_diffrn_reflns_limit_k_max 21
_diffrn_reflns_limit_k_min -21
_diffrn_reflns_limit_l_max 33
_diffrn_reflns_limit_l_min -33
_diffrn_reflns_number 68037
_diffrn_reflns_theta_full 25.08
_diffrn_reflns_theta_max 25.08
_diffrn_reflns_theta_min 2.24
_exptl_absorpt_coefficient_mu 0.735
_exptl_absorpt_correction_T_max 0.8097
_exptl_absorpt_correction_T_min 0.7429
_exptl_absorpt_correction_type multi-scan
_exptl_absorpt_process_details 'SADABS Bruker'
_exptl_crystal_colour yellow
_exptl_crystal_density_diffrn 1.454
_exptl_crystal_density_method 'not measured'
_exptl_crystal_description block
_exptl_crystal_F_000 2848
_exptl_crystal_size_max 0.43
_exptl_crystal_size_mid 0.32
_exptl_crystal_size_min 0.30
_refine_diff_density_max 1.503
_refine_diff_density_min -0.592
_refine_diff_density_rms 0.114
_refine_ls_extinction_method none
_refine_ls_goodness_of_fit_ref 1.046
_refine_ls_hydrogen_treatment mixed
_refine_ls_matrix_type full
_refine_ls_number_parameters 649
_refine_ls_number_reflns 11169
_refine_ls_number_restraints 16
_refine_ls_restrained_S_all 1.048
_refine_ls_R_factor_all 0.0799
_refine_ls_R_factor_gt 0.0544
_refine_ls_shift/su_max 0.002
_refine_ls_shift/su_mean 0.000
_refine_ls_structure_factor_coef Fsqd
_refine_ls_weighting_details 'calc w=1/[\s^2^(Fo^2^)+(0.0845P)^2^+3.7137P] where P=(Fo^2^+2Fc^2^)/3'
_refine_ls_weighting_scheme calc
_refine_ls_wR_factor_gt 0.1454
_refine_ls_wR_factor_ref 0.1641
_reflns_number_gt 8054
_reflns_number_total 11169
_reflns_threshold_expression >2sigma(I)
_cod_data_source_file om500820k_si_002.cif
_cod_data_source_block 3
_cod_depositor_comments 'Adding full bibliography for 4084445--4084448.cif.'
_cod_original_sg_symbol_Hall '-P 2YN'
_cod_original_sg_symbol_H-M 'P 1 21/N 1'
_cod_database_code 4084447

loop_
_symmetry_equiv_pos_as_xyz
'x, y, z'
'-x+1/2, y+1/2, -z+1/2'
'-x, -y, -z'
'x-1/2, -y-1/2, z-1/2'

loop_
_atom_site_label
_atom_site_type_symbol
_atom_site_fract_x
_atom_site_fract_y
_atom_site_fract_z
_atom_site_U_iso_or_equiv
_atom_site_adp_type
_atom_site_occupancy
_atom_site_symmetry_multiplicity
_atom_site_calc_flag
_atom_site_refinement_flags
_atom_site_disorder_assembly
_atom_site_disorder_group
Zr1 Zr 0.41791(4) 0.44212(3) 0.874535(17) 0.03068(15) Uani 1 1 d . . .
H1 H 0.422(4) 0.547(3) 0.8658(18) 0.037 Uiso 1 1 d . . .
H2 H 0.523(4) 0.522(3) 0.9070(18) 0.037 Uiso 1 1 d . . .
Zr2 Zr 0.57589(4) 0.57125(3) 0.850116(17) 0.02975(15) Uani 1 1 d . A .
Si1 Si 0.17297(16) 0.43439(11) 0.93265(7) 0.0547(5) Uani 1 1 d . . .
N1 N 0.5765(3) 0.4459(2) 0.84320(13) 0.0272(9) Uani 1 1 d . A .
N2 N 0.3500(3) 0.4314(2) 0.79104(15) 0.0323(10) Uani 1 1 d . A .
N3 N 0.3827(4) 0.3297(2) 0.86073(15) 0.0367(10) Uani 1 1 d . A .
N4 N 0.5431(4) 0.3739(2) 0.92977(16) 0.0447(12) Uani 1 1 d . A .
N5 N 0.5172(4) 0.6281(3) 0.78748(16) 0.0416(11) Uani 1 1 d . . .
N6 N 0.4793(4) 0.6762(2) 0.87599(17) 0.0436(12) Uani 1 1 d . . .
N7 N 0.6942(4) 0.6386(3) 0.89080(17) 0.0457(12) Uani 1 1 d . . .
N8 N 0.7270(4) 0.5733(2) 0.80627(16) 0.0402(11) Uani 1 1 d . . .
C1 C 0.5506(4) 0.4023(3) 0.79889(17) 0.0328(12) Uani 1 1 d . . .
H1A H 0.5412 0.3496 0.8070 0.039 Uiso 1 1 calc R A .
H1B H 0.6123 0.4054 0.7814 0.039 Uiso 1 1 calc R . .
C2 C 0.4482(4) 0.4294(3) 0.76717(18) 0.0346(12) Uani 1 1 d . A .
H2A H 0.4614 0.4799 0.7559 0.041 Uiso 1 1 calc R . .
H2B H 0.4321 0.3968 0.7388 0.041 Uiso 1 1 calc R . .
C3 C 0.2838(5) 0.3622(3) 0.7838(2) 0.0399(13) Uani 1 1 d . . .
H3A H 0.2739 0.3476 0.7497 0.048 Uiso 1 1 calc R A .
H3B H 0.2106 0.3720 0.7915 0.048 Uiso 1 1 calc R . .
C4 C 0.3361(5) 0.2995(3) 0.81411(18) 0.0401(13) Uani 1 1 d . A .
H4A H 0.2809 0.2612 0.8174 0.048 Uiso 1 1 calc R . .
H4B H 0.3939 0.2765 0.7993 0.048 Uiso 1 1 calc R . .
C5 C 0.4247(5) 0.2714(3) 0.8943(2) 0.0473(15) Uani 1 1 d . . .
H5A H 0.4766 0.2400 0.8807 0.057 Uiso 1 1 calc R A .
H5B H 0.3639 0.2397 0.9006 0.057 Uiso 1 1 calc R . .
C6 C 0.4817(6) 0.3063(3) 0.9401(2) 0.0516(16) Uani 1 1 d . A .
H6A H 0.4271 0.3200 0.9600 0.062 Uiso 1 1 calc R . .
H6B H 0.5329 0.2702 0.9582 0.062 Uiso 1 1 calc R . .
C7 C 0.6346(5) 0.3520(3) 0.9049(2) 0.0495(16) Uani 1 1 d . . .
H7A H 0.6108 0.3104 0.8829 0.059 Uiso 1 1 calc R A .
H7B H 0.6976 0.3350 0.9288 0.059 Uiso 1 1 calc R . .
C8 C 0.6693(5) 0.4170(3) 0.8770(2) 0.0426(14) Uani 1 1 d . A .
H8A H 0.7000 0.4568 0.8994 0.051 Uiso 1 1 calc R . .
H8B H 0.7270 0.4006 0.8594 0.051 Uiso 1 1 calc R . .
C9 C 0.2769(4) 0.4942(3) 0.7693(2) 0.0399(13) Uani 1 1 d . . .
H9A H 0.2491 0.4834 0.7356 0.060 Uiso 1 1 calc R A .
H9B H 0.3188 0.5404 0.7719 0.060 Uiso 1 1 calc R . .
H9C H 0.2155 0.4993 0.7863 0.060 Uiso 1 1 calc R . .
C10 C 0.5886(6) 0.4110(4) 0.9757(2) 0.064(2) Uani 1 1 d . . .
H10A H 0.6331 0.3756 0.9970 0.096 Uiso 1 1 calc R A .
H10B H 0.5286 0.4288 0.9909 0.096 Uiso 1 1 calc R . .
H10C H 0.6340 0.4531 0.9697 0.096 Uiso 1 1 calc R . .
C11 C 0.4374(5) 0.6867(3) 0.7893(2) 0.0519(16) Uani 1 1 d . A .
H11A H 0.3637 0.6650 0.7877 0.062 Uiso 1 1 calc R . .
H11B H 0.4353 0.7208 0.7619 0.062 Uiso 1 1 calc R . .
C12 C 0.4701(6) 0.7286(3) 0.8356(2) 0.0635(19) Uani 1 1 d . A .
H12A H 0.5410 0.7537 0.8360 0.076 Uiso 1 1 calc R . .
H12B H 0.4147 0.7669 0.8385 0.076 Uiso 1 1 calc R . .
C13 C 0.5525(6) 0.7034(4) 0.9196(2) 0.0635(19) Uani 1 1 d . A .
H13A H 0.5299 0.7541 0.9269 0.076 Uiso 1 1 calc R . .
H13B H 0.5441 0.6711 0.9468 0.076 Uiso 1 1 calc R . .
C14 C 0.6686(5) 0.7046(4) 0.9147(2) 0.0585(18) Uani 1 1 d . A .
H14A H 0.6831 0.7488 0.8962 0.070 Uiso 1 1 calc R . .
H14B H 0.7153 0.7076 0.9467 0.070 Uiso 1 1 calc R . .
C15 C 0.8033(5) 0.6407(4) 0.8788(2) 0.0569(17) Uani 1 1 d . A .
H15A H 0.8466 0.5978 0.8932 0.068 Uiso 1 1 calc R . .
H15B H 0.8414 0.6867 0.8914 0.068 Uiso 1 1 calc R . .
C16 C 0.7923(5) 0.6384(4) 0.8255(2) 0.0546(17) Uani 1 1 d . A .
H16A H 0.7563 0.6843 0.8115 0.066 Uiso 1 1 calc R . .
H16B H 0.8656 0.6356 0.8168 0.066 Uiso 1 1 calc R . .
C17 C 0.6735(5) 0.5829(4) 0.7559(2) 0.0524(16) Uani 1 1 d . A .
H17A H 0.6415 0.5351 0.7433 0.063 Uiso 1 1 calc R . .
H17B H 0.7288 0.5977 0.7366 0.063 Uiso 1 1 calc R . .
C18 C 0.5857(5) 0.6405(3) 0.7512(2) 0.0484(15) Uani 1 1 d . A .
H18A H 0.6190 0.6904 0.7553 0.058 Uiso 1 1 calc R . .
H18B H 0.5402 0.6378 0.7189 0.058 Uiso 1 1 calc R . .
C19 C 0.3701(5) 0.6655(3) 0.8877(3) 0.0590(18) Uani 1 1 d . A .
H19A H 0.3450 0.7120 0.8999 0.089 Uiso 1 1 calc R . .
H19B H 0.3732 0.6269 0.9121 0.089 Uiso 1 1 calc R . .
H19C H 0.3191 0.6505 0.8589 0.089 Uiso 1 1 calc R . .
C20 C 0.8030(5) 0.5095(4) 0.8079(3) 0.0635(19) Uani 1 1 d . A .
H20A H 0.7613 0.4646 0.7974 0.095 Uiso 1 1 calc R . .
H20B H 0.8424 0.5028 0.8406 0.095 Uiso 1 1 calc R . .
H20C H 0.8553 0.5192 0.7867 0.095 Uiso 1 1 calc R . .
C21A C 0.3171(7) 0.4717(5) 0.9296(3) 0.033(2) Uiso 0.657(14) 1 d P A 1
H21A H 0.3629 0.4598 0.9608 0.040 Uiso 0.657(14) 1 calc PR A 1
H21B H 0.3102 0.5264 0.9285 0.040 Uiso 0.657(14) 1 calc PR A 1
C22A C 0.0756(10) 0.4866(7) 0.8867(5) 0.078(4) Uiso 0.657(14) 1 d P A 1
H22A H 0.0915 0.5397 0.8899 0.116 Uiso 0.657(14) 1 calc PR A 1
H22B H 0.0006 0.4774 0.8914 0.116 Uiso 0.657(14) 1 calc PR A 1
H22C H 0.0837 0.4700 0.8548 0.116 Uiso 0.657(14) 1 calc PR A 1
C23A C 0.1417(10) 0.4568(7) 0.9924(4) 0.062(3) Uiso 0.657(14) 1 d P A 1
H23A H 0.1313 0.5104 0.9949 0.092 Uiso 0.657(14) 1 calc PR A 1
H23B H 0.2025 0.4409 1.0171 0.092 Uiso 0.657(14) 1 calc PR A 1
H23C H 0.0749 0.4310 0.9967 0.092 Uiso 0.657(14) 1 calc PR A 1
C21B C 0.2684(15) 0.4787(9) 0.9076(7) 0.038(5) Uiso 0.343(14) 1 d P A 2
H21C H 0.3000 0.5150 0.9323 0.046 Uiso 0.343(14) 1 calc PR A 2
H21D H 0.2245 0.5085 0.8819 0.046 Uiso 0.343(14) 1 calc PR A 2
C22B C 0.020(2) 0.4627(17) 0.9150(11) 0.111(11) Uiso 0.343(14) 1 d P A 2
H22D H 0.0018 0.4987 0.9381 0.166 Uiso 0.343(14) 1 calc PR A 2
H22E H -0.0261 0.4186 0.9149 0.166 Uiso 0.343(14) 1 calc PR A 2
H22F H 0.0075 0.4849 0.8831 0.166 Uiso 0.343(14) 1 calc PR A 2
C23B C 0.189(3) 0.4282(17) 1.0024(10) 0.098(9) Uiso 0.343(14) 1 d P A 2
H23D H 0.2644 0.4156 1.0162 0.147 Uiso 0.343(14) 1 calc PR A 2
H23E H 0.1398 0.3898 1.0108 0.147 Uiso 0.343(14) 1 calc PR A 2
H23F H 0.1699 0.4760 1.0150 0.147 Uiso 0.343(14) 1 calc PR A 2
C24 C 0.1600(6) 0.3330(4) 0.9197(3) 0.069(2) Uani 1 1 d . A .
H24A H 0.0862 0.3165 0.9222 0.104 Uiso 1 1 calc R . .
H24B H 0.2136 0.3059 0.9428 0.104 Uiso 1 1 calc R . .
H24C H 0.1732 0.3236 0.8874 0.104 Uiso 1 1 calc R . .
Cl1 Cl 0.50328(11) 0.84146(8) 0.70316(5) 0.0429(3) Uani 1 1 d . . .
Cl2 Cl 0.87645(11) 0.85715(8) 0.83037(5) 0.0445(4) Uani 1 1 d . . .
Cl3 Cl 0.67289(11) 0.85646(7) 1.01685(4) 0.0362(3) Uani 1 1 d . . .
Cl4 Cl 0.63519(11) 1.15300(6) 1.02583(4) 0.0342(3) Uani 1 1 d . . .
Cl5 Cl 0.79052(12) 1.23939(8) 0.83847(5) 0.0440(4) Uani 1 1 d . . .
Cl6 Cl 0.42589(12) 1.18957(8) 0.70858(5) 0.0469(4) Uani 1 1 d . . .
Cl7 Cl 0.17338(10) 0.84099(7) 0.85767(5) 0.0352(3) Uani 1 1 d . . .
Cl8 Cl 0.13929(11) 1.13796(7) 0.86185(5) 0.0403(3) Uani 1 1 d . . .
B1 B 0.5265(4) 1.0118(3) 0.85886(19) 0.0235(11) Uani 1 1 d . . .
C25 C 0.5802(4) 0.9470(2) 0.82939(16) 0.0231(10) Uani 1 1 d . . .
C26 C 0.5243(4) 0.9179(2) 0.78628(16) 0.0254(10) Uani 1 1 d . . .
H26 H 0.4493 0.9298 0.7763 0.030 Uiso 1 1 calc R . .
C27 C 0.5746(4) 0.8729(3) 0.75812(17) 0.0292(11) Uani 1 1 d . . .
C28 C 0.6827(4) 0.8524(3) 0.77149(17) 0.0305(11) Uani 1 1 d . . .
H28 H 0.7168 0.8201 0.7522 0.037 Uiso 1 1 calc R . .
C29 C 0.7384(4) 0.8801(3) 0.81328(18) 0.0290(11) Uani 1 1 d . . .
C30 C 0.6901(4) 0.9269(2) 0.84256(17) 0.0271(11) Uani 1 1 d . . .
H30 H 0.7319 0.9451 0.8715 0.032 Uiso 1 1 calc R . .
C31 C 0.5764(3) 1.0103(2) 0.91587(15) 0.0200(9) Uani 1 1 d . . .
C32 C 0.6041(4) 0.9432(2) 0.93989(16) 0.0229(10) Uani 1 1 d . . .
H32 H 0.5991 0.8982 0.9223 0.027 Uiso 1 1 calc R . .
C33 C 0.6387(4) 0.9417(2) 0.98881(16) 0.0235(10) Uani 1 1 d . . .
C34 C 0.6486(4) 1.0050(2) 1.01629(16) 0.0247(10) Uani 1 1 d . . .
H34 H 0.6728 1.0032 1.0499 0.030 Uiso 1 1 calc R . .
C35 C 0.6216(4) 1.0707(2) 0.99277(17) 0.0246(10) Uani 1 1 d . . .
C36 C 0.5855(4) 1.0743(2) 0.94382(16) 0.0234(10) Uani 1 1 d . . .
H36 H 0.5668 1.1209 0.9291 0.028 Uiso 1 1 calc R . .
C37 C 0.5539(4) 1.0871(2) 0.83129(16) 0.0255(10) Uani 1 1 d . . .
C38 C 0.6474(4) 1.1289(2) 0.84576(17) 0.0275(11) Uani 1 1 d . . .
H38 H 0.6958 1.1160 0.8743 0.033 Uiso 1 1 calc R . .
C39 C 0.6714(4) 1.1891(3) 0.81932(19) 0.0332(12) Uani 1 1 d . . .
C40 C 0.6040(4) 1.2089(3) 0.77702(18) 0.0342(12) Uani 1 1 d . . .
H40 H 0.6207 1.2503 0.7589 0.041 Uiso 1 1 calc R . .
C41 C 0.5129(4) 1.1671(3) 0.76220(18) 0.0341(12) Uani 1 1 d . . .
C42 C 0.4872(4) 1.1076(3) 0.78848(17) 0.0294(11) Uani 1 1 d . . .
H42 H 0.4228 1.0800 0.7772 0.035 Uiso 1 1 calc R . .
C43 C 0.3937(4) 1.0031(2) 0.85586(15) 0.0207(10) Uani 1 1 d . . .
C44 C 0.3427(4) 0.9342(2) 0.85662(15) 0.0224(10) Uani 1 1 d . . .
H44 H 0.3845 0.8903 0.8561 0.027 Uiso 1 1 calc R . .
C45 C 0.2336(4) 0.9288(3) 0.85807(16) 0.0266(11) Uani 1 1 d . . .
C46 C 0.1678(4) 0.9898(3) 0.85929(16) 0.0286(11) Uani 1 1 d . . .
H46 H 0.0921 0.9852 0.8601 0.034 Uiso 1 1 calc R . .
C47 C 0.2180(4) 1.0582(3) 0.85932(17) 0.0269(11) Uani 1 1 d . . .
C48 C 0.3278(4) 1.0651(2) 0.85765(16) 0.0240(10) Uani 1 1 d . . .
H48 H 0.3590 1.1132 0.8577 0.029 Uiso 1 1 calc R . .
C49A C 0.0381(11) 1.0186(9) 0.0508(6) 0.081(5) Uiso 0.558(12) 1 d PD . 1
H49A H 0.0436 1.0045 0.0848 0.097 Uiso 0.558(12) 1 calc PR . 1
H49B H 0.0732 1.0676 0.0495 0.097 Uiso 0.558(12) 1 calc PR . 1
C50A C 0.0968(12) 0.9612(8) 0.0253(5) 0.072(4) Uiso 0.558(12) 1 d PD . 1
H50A H 0.1760 0.9625 0.0384 0.086 Uiso 0.558(12) 1 calc PR . 1
H50B H 0.0693 0.9111 0.0309 0.086 Uiso 0.558(12) 1 calc PR . 1
C51A C 0.0782(10) 0.9768(8) -0.0279(5) 0.072(4) Uiso 0.558(12) 1 d PD . 1
H51A H 0.1143 1.0242 -0.0332 0.087 Uiso 0.558(12) 1 calc PR . 1
H51B H 0.1136 0.9372 -0.0438 0.087 Uiso 0.558(12) 1 calc PR . 1
C49B C 0.075(3) 1.0424(16) 0.0309(7) 0.153(12) Uiso 0.442(12) 1 d PD . 2
H49C H 0.0263 1.0757 0.0453 0.184 Uiso 0.442(12) 1 calc PR . 2
H49D H 0.1507 1.0585 0.0428 0.184 Uiso 0.442(12) 1 calc PR . 2
C50B C 0.061(2) 0.9620(17) 0.0500(14) 0.189(16) Uiso 0.442(12) 1 d PD . 2
H50C H 0.1166 0.9276 0.0414 0.227 Uiso 0.442(12) 1 calc PR . 2
H50D H 0.0645 0.9612 0.0850 0.227 Uiso 0.442(12) 1 calc PR . 2
C51B C -0.0504(4) 0.9453(3) 0.0234(2) 0.144(12) Uiso 0.442(12) 1 d PD . 2
H51C H -0.1027 0.9756 0.0375 0.173 Uiso 0.442(12) 1 calc PR . 2
H51D H -0.0663 0.8927 0.0294 0.173 Uiso 0.442(12) 1 calc PR . 2
O1A O 0.8449(4) 0.3212(3) 1.0001(2) 0.120(2) Uiso 0.688(7) 1 d PRD B 1
C52A C 0.8778(4) 0.3008(3) 1.0505(2) 0.120(2) Uiso 0.688(7) 1 d PRD B 1
H52A H 0.8140 0.2847 1.0643 0.144 Uiso 0.688(7) 1 calc PR B 1
H52B H 0.9135 0.3430 1.0694 0.144 Uiso 0.688(7) 1 calc PR B 1
C53A C 0.9590(4) 0.2362(3) 1.0497(2) 0.120(2) Uiso 0.688(7) 1 d PRD B 1
H53A H 1.0140 0.2349 1.0795 0.144 Uiso 0.688(7) 1 calc PR B 1
H53B H 0.9203 0.1881 1.0456 0.144 Uiso 0.688(7) 1 calc PR B 1
C54A C 1.0114(4) 0.2533(3) 1.0075(2) 0.120(2) Uiso 0.688(7) 1 d PRD B 1
H54A H 1.0498 0.2097 0.9973 0.144 Uiso 0.688(7) 1 calc PR B 1
H54B H 1.0627 0.2956 1.0137 0.144 Uiso 0.688(7) 1 calc PR B 1
C55A C 0.9072(4) 0.2733(3) 0.9707(2) 0.120(2) Uiso 0.688(7) 1 d PRD B 1
H55A H 0.9258 0.3009 0.9432 0.144 Uiso 0.688(7) 1 calc PR B 1
H55B H 0.8652 0.2283 0.9589 0.144 Uiso 0.688(7) 1 calc PR B 1
O1B O 0.8994(4) 0.3183(3) 0.9758(2) 0.120(2) Uiso 0.312(7) 1 d PRD B 2
C52B C 0.8994(4) 0.3517(3) 1.0241(2) 0.120(2) Uiso 0.312(7) 1 d PRD B 2
H52C H 0.8263 0.3722 1.0255 0.144 Uiso 0.312(7) 1 calc PR B 2
H52D H 0.9530 0.3927 1.0297 0.144 Uiso 0.312(7) 1 calc PR B 2
C53B C 0.9287(4) 0.2936(3) 1.0623(2) 0.120(2) Uiso 0.312(7) 1 d PRD B 2
H53C H 0.8672 0.2843 1.0793 0.144 Uiso 0.312(7) 1 calc PR B 2
H53D H 0.9939 0.3083 1.0857 0.144 Uiso 0.312(7) 1 calc PR B 2
C54B C 0.9523(4) 0.2248(3) 1.0335(2) 0.120(2) Uiso 0.312(7) 1 d PRD B 2
H54C H 0.9265 0.1795 1.0476 0.144 Uiso 0.312(7) 1 calc PR B 2
H54D H 1.0318 0.2201 1.0342 0.144 Uiso 0.312(7) 1 calc PR B 2
C55B C 0.8915(4) 0.2346(3) 0.9813(2) 0.120(2) Uiso 0.312(7) 1 d PRD B 2
H55C H 0.9288 0.2079 0.9584 0.144 Uiso 0.312(7) 1 calc PR B 2
H55D H 0.8147 0.2178 0.9773 0.144 Uiso 0.312(7) 1 calc PR B 2

loop_
_atom_site_aniso_label
_atom_site_aniso_U_11
_atom_site_aniso_U_22
_atom_site_aniso_U_33
_atom_site_aniso_U_23
_atom_site_aniso_U_13
_atom_site_aniso_U_12
Zr1 0.0523(3) 0.0188(3) 0.0240(3) 0.00099(19) 0.0152(2) 0.0032(2)
Zr2 0.0446(3) 0.0199(3) 0.0273(3) -0.00195(19) 0.0134(2) 0.0009(2)
Si1 0.0614(11) 0.0603(12) 0.0448(10) -0.0075(9) 0.0157(9) 0.0145(9)
N1 0.030(2) 0.032(2) 0.019(2) -0.0088(17) 0.0019(17) 0.0057(17)
N2 0.042(3) 0.030(2) 0.027(2) 0.0022(18) 0.0106(19) 0.0008(19)
N3 0.059(3) 0.026(2) 0.028(2) 0.0042(19) 0.017(2) 0.004(2)
N4 0.075(3) 0.028(2) 0.028(3) -0.0018(19) 0.004(2) 0.009(2)
N5 0.057(3) 0.039(3) 0.034(3) 0.010(2) 0.021(2) 0.001(2)
N6 0.069(3) 0.021(2) 0.049(3) -0.002(2) 0.032(3) 0.000(2)
N7 0.054(3) 0.045(3) 0.041(3) -0.011(2) 0.016(2) -0.008(2)
N8 0.046(3) 0.039(3) 0.040(3) -0.008(2) 0.016(2) -0.004(2)
C1 0.045(3) 0.028(3) 0.029(3) -0.006(2) 0.014(2) 0.001(2)
C2 0.044(3) 0.037(3) 0.025(3) -0.004(2) 0.013(2) -0.005(2)
C3 0.046(3) 0.039(3) 0.036(3) -0.001(2) 0.011(3) -0.005(3)
C4 0.059(4) 0.028(3) 0.036(3) -0.008(2) 0.017(3) -0.001(3)
C5 0.081(4) 0.022(3) 0.043(3) 0.008(2) 0.021(3) 0.003(3)
C6 0.096(5) 0.027(3) 0.033(3) 0.010(2) 0.013(3) 0.006(3)
C7 0.064(4) 0.035(3) 0.044(4) 0.004(3) -0.005(3) 0.016(3)
C8 0.053(4) 0.032(3) 0.041(3) -0.004(3) 0.002(3) 0.005(3)
C9 0.044(3) 0.036(3) 0.036(3) 0.008(2) -0.002(3) 0.005(2)
C10 0.111(6) 0.047(4) 0.028(3) 0.002(3) -0.007(3) 0.007(4)
C11 0.071(4) 0.038(3) 0.049(4) 0.017(3) 0.015(3) 0.009(3)
C12 0.091(5) 0.031(3) 0.077(5) 0.011(3) 0.038(4) 0.020(3)
C13 0.095(5) 0.038(4) 0.063(5) -0.022(3) 0.031(4) -0.011(4)
C14 0.074(5) 0.047(4) 0.058(4) -0.020(3) 0.023(4) -0.016(3)
C15 0.057(4) 0.061(4) 0.053(4) -0.013(3) 0.011(3) -0.016(3)
C16 0.054(4) 0.064(4) 0.051(4) -0.012(3) 0.025(3) -0.019(3)
C17 0.064(4) 0.056(4) 0.041(4) -0.005(3) 0.020(3) -0.018(3)
C18 0.059(4) 0.048(4) 0.042(4) 0.003(3) 0.019(3) -0.007(3)
C19 0.080(5) 0.032(3) 0.078(5) 0.002(3) 0.049(4) 0.016(3)
C20 0.057(4) 0.060(4) 0.082(5) -0.016(4) 0.035(4) 0.004(3)
C24 0.083(5) 0.057(4) 0.077(5) 0.003(4) 0.036(4) -0.001(4)
Cl1 0.0497(8) 0.0528(9) 0.0271(7) -0.0109(6) 0.0090(6) 0.0112(6)
Cl2 0.0338(7) 0.0531(9) 0.0476(9) -0.0086(7) 0.0098(6) 0.0132(6)
Cl3 0.0590(8) 0.0219(6) 0.0268(7) 0.0072(5) 0.0051(6) 0.0081(6)
Cl4 0.0555(8) 0.0214(6) 0.0252(6) -0.0043(5) 0.0061(6) -0.0014(5)
Cl5 0.0547(9) 0.0365(8) 0.0459(8) -0.0040(6) 0.0231(7) -0.0168(6)
Cl6 0.0559(9) 0.0496(9) 0.0360(8) 0.0204(6) 0.0100(6) 0.0132(7)
Cl7 0.0388(7) 0.0265(6) 0.0406(7) -0.0027(5) 0.0083(6) -0.0085(5)
Cl8 0.0408(7) 0.0314(7) 0.0488(8) -0.0026(6) 0.0081(6) 0.0159(6)
B1 0.032(3) 0.017(3) 0.022(3) 0.003(2) 0.008(2) 0.003(2)
C25 0.032(3) 0.018(2) 0.023(2) 0.0048(19) 0.014(2) 0.0016(19)
C26 0.033(3) 0.020(2) 0.025(3) 0.0023(19) 0.011(2) 0.004(2)
C27 0.042(3) 0.024(3) 0.024(3) 0.001(2) 0.012(2) 0.001(2)
C28 0.043(3) 0.024(3) 0.029(3) 0.000(2) 0.020(2) 0.008(2)
C29 0.027(3) 0.027(3) 0.036(3) 0.004(2) 0.014(2) 0.007(2)
C30 0.035(3) 0.023(3) 0.025(3) 0.002(2) 0.011(2) -0.001(2)
C31 0.022(2) 0.021(2) 0.018(2) 0.0014(18) 0.0066(18) -0.0008(18)
C32 0.031(3) 0.017(2) 0.022(2) -0.0007(18) 0.008(2) -0.0005(19)
C33 0.030(3) 0.018(2) 0.023(2) 0.0056(19) 0.006(2) 0.0011(19)
C34 0.029(3) 0.027(3) 0.017(2) 0.0009(19) 0.0044(19) -0.004(2)
C35 0.031(2) 0.017(2) 0.027(3) -0.0032(19) 0.010(2) -0.0035(19)
C36 0.030(2) 0.018(2) 0.024(3) 0.0043(19) 0.008(2) -0.0001(19)
C37 0.037(3) 0.019(2) 0.024(3) -0.0005(19) 0.016(2) 0.004(2)
C38 0.041(3) 0.020(2) 0.025(3) 0.000(2) 0.016(2) 0.004(2)
C39 0.040(3) 0.025(3) 0.040(3) -0.007(2) 0.022(2) -0.003(2)
C40 0.050(3) 0.019(3) 0.038(3) 0.005(2) 0.022(3) 0.004(2)
C41 0.046(3) 0.030(3) 0.029(3) 0.008(2) 0.014(2) 0.013(2)
C42 0.037(3) 0.022(3) 0.031(3) 0.005(2) 0.012(2) 0.006(2)
C43 0.030(2) 0.020(2) 0.013(2) 0.0014(17) 0.0054(18) 0.0039(19)
C44 0.030(2) 0.020(2) 0.018(2) 0.0008(18) 0.0061(19) 0.0038(19)
C45 0.035(3) 0.025(3) 0.020(2) -0.0020(19) 0.006(2) -0.005(2)
C46 0.032(3) 0.031(3) 0.022(3) -0.004(2) 0.005(2) 0.003(2)
C47 0.035(3) 0.024(3) 0.022(2) -0.001(2) 0.005(2) 0.009(2)
C48 0.035(3) 0.016(2) 0.022(2) 0.0036(18) 0.006(2) 0.0006(19)

loop_
_atom_type_symbol
_atom_type_description
_atom_type_scat_dispersion_real
_atom_type_scat_dispersion_imag
_atom_type_scat_source
C C 0.0033 0.0016 'International Tables Vol C Tables 4.2.6.8 and 6.1.1.4'
H H 0.0000 0.0000 'International Tables Vol C Tables 4.2.6.8 and 6.1.1.4'
B B 0.0013 0.0007 'International Tables Vol C Tables 4.2.6.8 and 6.1.1.4'
Cl Cl 0.1484 0.1585 'International Tables Vol C Tables 4.2.6.8 and 6.1.1.4'
N N 0.0061 0.0033 'International Tables Vol C Tables 4.2.6.8 and 6.1.1.4'
O O 0.0106 0.0060 'International Tables Vol C Tables 4.2.6.8 and 6.1.1.4'
Si Si 0.0817 0.0704 'International Tables Vol C Tables 4.2.6.8 and 6.1.1.4'
Zr Zr -2.9673 0.5597 'International Tables Vol C Tables 4.2.6.8 and 6.1.1.4'

loop_
_geom_angle_atom_site_label_1
_geom_angle_atom_site_label_2
_geom_angle_atom_site_label_3
_geom_angle
_geom_angle_site_symmetry_1
_geom_angle_site_symmetry_3
N3 Zr1 C21A 103.7(2) . .
N3 Zr1 N1 96.92(15) . .
C21A Zr1 N1 152.6(2) . .
N3 Zr1 C21B 101.2(4) . .
C21A Zr1 C21B 20.1(4) . .
N1 Zr1 C21B 161.7(4) . .
N3 Zr1 N4 73.17(16) . .
C21A Zr1 N4 92.5(3) . .
N1 Zr1 N4 76.36(16) . .
C21B Zr1 N4 111.1(5) . .
N3 Zr1 N2 73.14(15) . .
C21A Zr1 N2 125.0(3) . .
N1 Zr1 N2 77.99(14) . .
C21B Zr1 N2 105.1(5) . .
N4 Zr1 N2 134.28(15) . .
N3 Zr1 Zr2 141.10(12) . .
C21A Zr1 Zr2 114.9(2) . .
N1 Zr1 Zr2 45.11(10) . .
C21B Zr1 Zr2 116.6(4) . .
N4 Zr1 Zr2 99.61(13) . .
N2 Zr1 Zr2 87.95(10) . .
N3 Zr1 H1 160.5(15) . .
C21A Zr1 H1 83.3(15) . .
N1 Zr1 H1 83.0(15) . .
C21B Zr1 H1 79.1(15) . .
N4 Zr1 H1 125.2(15) . .
N2 Zr1 H1 87.9(15) . .
Zr2 Zr1 H1 38.9(14) . .
N3 Zr1 H2 149.3(13) . .
C21A Zr1 H2 84.8(14) . .
N1 Zr1 H2 68.5(14) . .
C21B Zr1 H2 96.3(14) . .
N4 Zr1 H2 77.1(14) . .
N2 Zr1 H2 126.0(14) . .
Zr2 Zr1 H2 38.7(14) . .
H1 Zr1 H2 48.1(19) . .
N5 Zr2 N7 107.04(19) . .
N5 Zr2 N1 115.12(16) . .
N7 Zr2 N1 127.87(17) . .
N5 Zr2 N6 75.97(17) . .
N7 Zr2 N6 73.52(18) . .
N1 Zr2 N6 144.41(15) . .
N5 Zr2 N8 74.75(17) . .
N7 Zr2 N8 75.13(17) . .
N1 Zr2 N8 87.48(15) . .
N6 Zr2 N8 127.81(15) . .
N5 Zr2 Zr1 114.29(13) . .
N7 Zr2 Zr1 134.49(13) . .
N1 Zr2 Zr1 46.06(10) . .
N6 Zr2 Zr1 98.35(11) . .
N8 Zr2 Zr1 133.01(11) . .
N5 Zr2 H1 95.4(14) . .
N7 Zr2 H1 125.9(14) . .
N1 Zr2 H1 79.9(14) . .
N6 Zr2 H1 65.1(13) . .
N8 Zr2 H1 158.9(14) . .
Zr1 Zr2 H1 34.7(13) . .
N5 Zr2 H2 141.1(13) . .
N7 Zr2 H2 96.1(13) . .
N1 Zr2 H2 69.4(14) . .
N6 Zr2 H2 81.3(14) . .
N8 Zr2 H2 142.8(13) . .
Zr1 Zr2 H2 38.8(14) . .
H1 Zr2 H2 46.0(18) . .
C21B Si1 C24 115.0(6) . .
C23A Si1 C24 111.7(5) . .
C23A Si1 C22A 108.4(6) . .
C24 Si1 C22A 109.5(5) . .
C23A Si1 C21A 108.3(4) . .
C24 Si1 C21A 112.4(3) . .
C22A Si1 C21A 106.5(5) . .
C21B Si1 C22B 119.7(11) . .
C24 Si1 C22B 99.2(10) . .
C21B Si1 C23B 120.2(11) . .
C24 Si1 C23B 97.6(9) . .
C22B Si1 C23B 101.1(13) . .
C8 N1 C1 113.5(4) . .
C8 N1 Zr2 108.2(3) . .
C1 N1 Zr2 127.1(3) . .
C8 N1 Zr1 111.4(3) . .
C1 N1 Zr1 104.1(3) . .
Zr2 N1 Zr1 88.83(13) . .
C3 N2 C2 113.1(4) . .
C3 N2 C9 107.1(4) . .
C2 N2 C9 108.1(4) . .
C3 N2 Zr1 107.2(3) . .
C2 N2 Zr1 106.3(3) . .
C9 N2 Zr1 115.3(3) . .
C5 N3 C4 111.5(4) . .
C5 N3 Zr1 122.6(3) . .
C4 N3 Zr1 124.7(3) . .
C10 N4 C7 109.4(5) . .
C10 N4 C6 108.7(5) . .
C7 N4 C6 109.7(4) . .
C10 N4 Zr1 117.0(3) . .
C7 N4 Zr1 106.9(3) . .
C6 N4 Zr1 104.9(3) . .
C11 N5 C18 113.6(4) . .
C11 N5 Zr2 117.7(3) . .
C18 N5 Zr2 121.4(4) . .
C19 N6 C12 108.4(5) . .
C19 N6 C13 107.9(5) . .
C12 N6 C13 113.0(5) . .
C19 N6 Zr2 119.6(3) . .
C12 N6 Zr2 103.7(3) . .
C13 N6 Zr2 104.4(4) . .
C14 N7 C15 112.6(5) . .
C14 N7 Zr2 123.4(4) . .
C15 N7 Zr2 118.6(4) . .
C16 N8 C17 112.9(5) . .
C16 N8 C20 107.5(5) . .
C17 N8 C20 107.1(5) . .
C16 N8 Zr2 104.2(3) . .
C17 N8 Zr2 104.1(3) . .
C20 N8 Zr2 121.2(4) . .
N1 C1 C2 111.8(4) . .
N1 C1 H1A 109.2 . .
C2 C1 H1A 109.2 . .
N1 C1 H1B 109.2 . .
C2 C1 H1B 109.2 . .
H1A C1 H1B 107.9 . .
N2 C2 C1 114.0(4) . .
N2 C2 H2A 108.8 . .
C1 C2 H2A 108.8 . .
N2 C2 H2B 108.8 . .
C1 C2 H2B 108.8 . .
H2A C2 H2B 107.7 . .
N2 C3 C4 112.3(4) . .
N2 C3 H3A 109.1 . .
C4 C3 H3A 109.1 . .
N2 C3 H3B 109.1 . .
C4 C3 H3B 109.1 . .
H3A C3 H3B 107.9 . .
N3 C4 C3 107.7(4) . .
N3 C4 H4A 110.2 . .
C3 C4 H4A 110.2 . .
N3 C4 H4B 110.2 . .
C3 C4 H4B 110.2 . .
H4A C4 H4B 108.5 . .
N3 C5 C6 108.9(4) . .
N3 C5 H5A 109.9 . .
C6 C5 H5A 109.9 . .
N3 C5 H5B 109.9 . .
C6 C5 H5B 109.9 . .
H5A C5 H5B 108.3 . .
N4 C6 C5 110.3(4) . .
N4 C6 H6A 109.6 . .
C5 C6 H6A 109.6 . .
N4 C6 H6B 109.6 . .
C5 C6 H6B 109.6 . .
H6A C6 H6B 108.1 . .
N4 C7 C8 110.8(4) . .
N4 C7 H7A 109.5 . .
C8 C7 H7A 109.5 . .
N4 C7 H7B 109.5 . .
C8 C7 H7B 109.5 . .
H7A C7 H7B 108.1 . .
N1 C8 C7 110.7(5) . .
N1 C8 H8A 109.5 . .
C7 C8 H8A 109.5 . .
N1 C8 H8B 109.5 . .
C7 C8 H8B 109.5 . .
H8A C8 H8B 108.1 . .
N2 C9 H9A 109.5 . .
N2 C9 H9B 109.5 . .
H9A C9 H9B 109.5 . .
N2 C9 H9C 109.5 . .
H9A C9 H9C 109.5 . .
H9B C9 H9C 109.5 . .
N4 C10 H10A 109.5 . .
N4 C10 H10B 109.5 . .
H10A C10 H10B 109.5 . .
N4 C10 H10C 109.5 . .
H10A C10 H10C 109.5 . .
H10B C10 H10C 109.5 . .
N5 C11 C12 108.4(5) . .
N5 C11 H11A 110.0 . .
C12 C11 H11A 110.0 . .
N5 C11 H11B 110.0 . .
C12 C11 H11B 110.0 . .
H11A C11 H11B 108.4 . .
N6 C12 C11 109.3(5) . .
N6 C12 H12A 109.8 . .
C11 C12 H12A 109.8 . .
N6 C12 H12B 109.8 . .
C11 C12 H12B 109.8 . .
H12A C12 H12B 108.3 . .
C14 C13 N6 113.0(5) . .
C14 C13 H13A 109.0 . .
N6 C13 H13A 109.0 . .
C14 C13 H13B 109.0 . .
N6 C13 H13B 109.0 . .
H13A C13 H13B 107.8 . .
N7 C14 C13 109.6(5) . .
N7 C14 H14A 109.7 . .
C13 C14 H14A 109.7 . .
N7 C14 H14B 109.7 . .
C13 C14 H14B 109.7 . .
H14A C14 H14B 108.2 . .
N7 C15 C16 108.4(5) . .
N7 C15 H15A 110.0 . .
C16 C15 H15A 110.0 . .
N7 C15 H15B 110.0 . .
C16 C15 H15B 110.0 . .
H15A C15 H15B 108.4 . .
N8 C16 C15 110.0(5) . .
N8 C16 H16A 109.7 . .
C15 C16 H16A 109.7 . .
N8 C16 H16B 109.7 . .
C15 C16 H16B 109.7 . .
H16A C16 H16B 108.2 . .
N8 C17 C18 111.3(5) . .
N8 C17 H17A 109.4 . .
C18 C17 H17A 109.4 . .
N8 C17 H17B 109.4 . .
C18 C17 H17B 109.4 . .
H17A C17 H17B 108.0 . .
N5 C18 C17 109.7(5) . .
N5 C18 H18A 109.7 . .
C17 C18 H18A 109.7 . .
N5 C18 H18B 109.7 . .
C17 C18 H18B 109.7 . .
H18A C18 H18B 108.2 . .
N6 C19 H19A 109.5 . .
N6 C19 H19B 109.5 . .
H19A C19 H19B 109.5 . .
N6 C19 H19C 109.5 . .
H19A C19 H19C 109.5 . .
H19B C19 H19C 109.5 . .
N8 C20 H20A 109.5 . .
N8 C20 H20B 109.5 . .
H20A C20 H20B 109.5 . .
N8 C20 H20C 109.5 . .
H20A C20 H20C 109.5 . .
H20B C20 H20C 109.5 . .
Si1 C21A Zr1 126.1(4) . .
Si1 C21A H21A 105.8 . .
Zr1 C21A H21A 105.8 . .
Si1 C21A H21B 105.8 . .
Zr1 C21A H21B 105.8 . .
H21A C21A H21B 106.2 . .
Si1 C22A H22A 109.5 . .
Si1 C22A H22B 109.5 . .
H22A C22A H22B 109.5 . .
Si1 C22A H22C 109.5 . .
H22A C22A H22C 109.5 . .
H22B C22A H22C 109.5 . .
Si1 C23A H23A 109.5 . .
Si1 C23A H23B 109.5 . .
H23A C23A H23B 109.5 . .
Si1 C23A H23C 109.5 . .
H23A C23A H23C 109.5 . .
H23B C23A H23C 109.5 . .
Si1 C21B Zr1 135.2(9) . .
Si1 C21B H21C 103.4 . .
Zr1 C21B H21C 103.4 . .
Si1 C21B H21D 103.4 . .
Zr1 C21B H21D 103.4 . .
H21C C21B H21D 105.2 . .
Si1 C22B H22D 109.5 . .
Si1 C22B H22E 109.5 . .
H22D C22B H22E 109.5 . .
Si1 C22B H22F 109.5 . .
H22D C22B H22F 109.5 . .
H22E C22B H22F 109.5 . .
Si1 C23B H23D 109.5 . .
Si1 C23B H23E 109.5 . .
H23D C23B H23E 109.5 . .
Si1 C23B H23F 109.5 . .
H23D C23B H23F 109.5 . .
H23E C23B H23F 109.5 . .
Si1 C24 H24A 109.5 . .
Si1 C24 H24B 109.5 . .
H24A C24 H24B 109.5 . .
Si1 C24 H24C 109.5 . .
H24A C24 H24C 109.5 . .
H24B C24 H24C 109.5 . .
C31 B1 C37 114.5(4) . .
C31 B1 C43 104.5(4) . .
C37 B1 C43 110.3(4) . .
C31 B1 C25 112.3(4) . .
C37 B1 C25 101.9(4) . .
C43 B1 C25 113.7(4) . .
C30 C25 C26 116.4(4) . .
C30 C25 B1 120.9(4) . .
C26 C25 B1 121.9(4) . .
C27 C26 C25 121.9(4) . .
C27 C26 H26 119.0 . .
C25 C26 H26 119.0 . .
C26 C27 C28 121.5(5) . .
C26 C27 Cl1 120.3(4) . .
C28 C27 Cl1 118.2(4) . .
C29 C28 C27 117.4(4) . .
C29 C28 H28 121.3 . .
C27 C28 H28 121.3 . .
C28 C29 C30 122.6(4) . .
C28 C29 Cl2 118.5(4) . .
C30 C29 Cl2 118.9(4) . .
C29 C30 C25 120.1(5) . .
C29 C30 H30 119.9 . .
C25 C30 H30 119.9 . .
C36 C31 C32 116.7(4) . .
C36 C31 B1 122.2(4) . .
C32 C31 B1 121.0(4) . .
C33 C32 C31 120.8(4) . .
C33 C32 H32 119.6 . .
C31 C32 H32 119.6 . .
C34 C33 C32 122.5(4) . .
C34 C33 Cl3 118.7(4) . .
C32 C33 Cl3 118.8(3) . .
C35 C34 C33 116.7(4) . .
C35 C34 H34 121.7 . .
C33 C34 H34 121.7 . .
C34 C35 C36 122.5(4) . .
C34 C35 Cl4 118.6(4) . .
C36 C35 Cl4 118.9(3) . .
C35 C36 C31 120.9(4) . .
C35 C36 H36 119.6 . .
C31 C36 H36 119.6 . .
C38 C37 C42 116.9(4) . .
C38 C37 B1 123.0(4) . .
C42 C37 B1 119.8(4) . .
C39 C38 C37 121.1(5) . .
C39 C38 H38 119.5 . .
C37 C38 H38 119.5 . .
C38 C39 C40 121.3(5) . .
C38 C39 Cl5 119.6(4) . .
C40 C39 Cl5 119.1(4) . .
C41 C40 C39 117.7(5) . .
C41 C40 H40 121.1 . .
C39 C40 H40 121.1 . .
C40 C41 C42 121.6(5) . .
C40 C41 Cl6 119.4(4) . .
C42 C41 Cl6 119.0(4) . .
C41 C42 C37 121.4(5) . .
C41 C42 H42 119.3 . .
C37 C42 H42 119.3 . .
C48 C43 C44 116.2(4) . .
C48 C43 B1 120.9(4) . .
C44 C43 B1 122.5(4) . .
C45 C44 C43 121.3(4) . .
C45 C44 H44 119.3 . .
C43 C44 H44 119.3 . .
C44 C45 C46 122.8(4) . .
C44 C45 Cl7 119.3(4) . .
C46 C45 Cl7 117.9(4) . .
C45 C46 C47 116.3(5) . .
C45 C46 H46 121.9 . .
C47 C46 H46 121.9 . .
C48 C47 C46 122.0(4) . .
C48 C47 Cl8 119.4(4) . .
C46 C47 Cl8 118.5(4) . .
C47 C48 C43 121.4(4) . .
C47 C48 H48 119.3 . .
C43 C48 H48 119.3 . .
C51A C49A C50A 110.0(12) 3_575 .
C51A C49A H49A 109.7 3_575 .
C50A C49A H49A 109.7 . .
C51A C49A H49B 109.7 3_575 .
C50A C49A H49B 109.7 . .
H49A C49A H49B 108.2 . .
C51A C50A C49A 110.5(13) . .
C51A C50A H50A 109.6 . .
C49A C50A H50A 109.6 . .
C51A C50A H50B 109.6 . .
C49A C50A H50B 109.6 . .
H50A C50A H50B 108.1 . .
C49A C51A C50A 114.4(13) 3_575 .
C49A C51A H51A 108.7 3_575 .
C50A C51A H51A 108.7 . .
C49A C51A H51B 108.7 3_575 .
C50A C51A H51B 108.7 . .
H51A C51A H51B 107.6 . .
C51B C49B C50B 118(2) 3_575 .
C51B C49B H49C 107.8 3_575 .
C50B C49B H49C 107.8 . .
C51B C49B H49D 107.8 3_575 .
C50B C49B H49D 107.8 . .
H49C C49B H49D 107.2 . .
C51B C50B C49B 99(2) . .
C51B C50B H50C 112.0 . .
C49B C50B H50C 112.0 . .
C51B C50B H50D 112.0 . .
C49B C50B H50D 112.0 . .
H50C C50B H50D 109.6 . .
C50B C51B C49B 119(2) . 3_575
C50B C51B H51C 107.7 . .
C49B C51B H51C 107.7 3_575 .
C50B C51B H51D 107.7 . .
C49B C51B H51D 107.7 3_575 .
H51C C51B H51D 107.1 . .
C52A O1A C55A 108.5 . .
O1A C52A C53A 104.0 . .
O1A C52A H52A 110.9 . .
C53A C52A H52A 110.9 . .
O1A C52A H52B 110.9 . .
C53A C52A H52B 110.9 . .
H52A C52A H52B 109.0 . .
C54A C53A C52A 103.7 . .
C54A C53A H53A 111.0 . .
C52A C53A H53A 111.0 . .
C54A C53A H53B 111.0 . .
C52A C53A H53B 111.0 . .
H53A C53A H53B 109.0 . .
C53A C54A C55A 99.0 . .
C53A C54A H54A 112.0 . .
C55A C54A H54A 112.0 . .
C53A C54A H54B 112.0 . .
C55A C54A H54B 112.0 . .
H54A C54A H54B 109.6 . .
O1A C55A C54A 102.0 . .
O1A C55A H55A 111.4 . .
C54A C55A H55A 111.4 . .
O1A C55A H55B 111.4 . .
C54A C55A H55B 111.4 . .
H55A C55A H55B 109.2 . .
C52B O1B C55B 107.0 . .
O1B C52B C53B 110.0 . .
O1B C52B H52C 109.7 . .
C53B C52B H52C 109.7 . .
O1B C52B H52D 109.7 . .
C53B C52B H52D 109.7 . .
H52C C52B H52D 108.2 . .
C52B C53B C54B 102.7 . .
C52B C53B H53C 111.2 . .
C54B C53B H53C 111.2 . .
C52B C53B H53D 111.2 . .
C54B C53B H53D 111.2 . .
H53C C53B H53D 109.1 . .
C53B C54B C55B 108.1 . .
C53B C54B H54C 110.1 . .
C55B C54B H54C 110.1 . .
C53B C54B H54D 110.1 . .
C55B C54B H54D 110.1 . .
H54C C54B H54D 108.4 . .
O1B C55B C54B 100.5 . .
O1B C55B H55C 111.7 . .
C54B C55B H55C 111.7 . .
O1B C55B H55D 111.7 . .
C54B C55B H55D 111.7 . .
H55C C55B H55D 109.4 . .

loop_
_geom_bond_atom_site_label_1
_geom_bond_atom_site_label_2
_geom_bond_distance
_geom_bond_site_symmetry_2
Zr1 N3 2.097(4) .
Zr1 C21A 2.241(8) .
Zr1 N1 2.308(4) .
Zr1 C21B 2.326(16) .
Zr1 N4 2.353(4) .
Zr1 N2 2.384(4) .
Zr1 Zr2 3.2046(7) .
Zr1 H1 1.90(5) .
Zr1 H2 2.06(5) .
Zr2 N5 2.073(4) .
Zr2 N7 2.092(5) .
Zr2 N1 2.271(4) .
Zr2 N6 2.428(4) .
Zr2 N8 2.437(4) .
Zr2 H1 2.10(5) .
Zr2 H2 2.05(5) .
Si1 C21B 1.692(16) .
Si1 C23A 1.856(11) .
Si1 C24 1.867(7) .
Si1 C22A 1.870(12) .
Si1 C21A 1.933(8) .
Si1 C22B 1.95(3) .
Si1 C23B 1.96(3) .
N1 C8 1.461(6) .
N1 C1 1.473(6) .
N2 C3 1.490(6) .
N2 C2 1.501(6) .
N2 C9 1.513(6) .
N3 C5 1.454(6) .
N3 C4 1.456(6) .
N4 C10 1.489(7) .
N4 C7 1.497(8) .
N4 C6 1.497(7) .
N5 C11 1.459(7) .
N5 C18 1.470(7) .
N6 C19 1.469(7) .
N6 C12 1.478(7) .
N6 C13 1.486(8) .
N7 C14 1.437(7) .
N7 C15 1.459(8) .
N8 C16 1.477(7) .
N8 C17 1.479(7) .
N8 C20 1.485(7) .
C1 C2 1.506(7) .
C1 H1A 0.9900 .
C1 H1B 0.9900 .
C2 H2A 0.9900 .
C2 H2B 0.9900 .
C3 C4 1.500(7) .
C3 H3A 0.9900 .
C3 H3B 0.9900 .
C4 H4A 0.9900 .
C4 H4B 0.9900 .
C5 C6 1.506(8) .
C5 H5A 0.9900 .
C5 H5B 0.9900 .
C6 H6A 0.9900 .
C6 H6B 0.9900 .
C7 C8 1.523(8) .
C7 H7A 0.9900 .
C7 H7B 0.9900 .
C8 H8A 0.9900 .
C8 H8B 0.9900 .
C9 H9A 0.9800 .
C9 H9B 0.9800 .
C9 H9C 0.9800 .
C10 H10A 0.9800 .
C10 H10B 0.9800 .
C10 H10C 0.9800 .
C11 C12 1.509(9) .
C11 H11A 0.9900 .
C11 H11B 0.9900 .
C12 H12A 0.9900 .
C12 H12B 0.9900 .
C13 C14 1.476(9) .
C13 H13A 0.9900 .
C13 H13B 0.9900 .
C14 H14A 0.9900 .
C14 H14B 0.9900 .
C15 C16 1.498(8) .
C15 H15A 0.9900 .
C15 H15B 0.9900 .
C16 H16A 0.9900 .
C16 H16B 0.9900 .
C17 C18 1.497(9) .
C17 H17A 0.9900 .
C17 H17B 0.9900 .
C18 H18A 0.9900 .
C18 H18B 0.9900 .
C19 H19A 0.9800 .
C19 H19B 0.9800 .
C19 H19C 0.9800 .
C20 H20A 0.9800 .
C20 H20B 0.9800 .
C20 H20C 0.9800 .
C21A H21A 0.9900 .
C21A H21B 0.9900 .
C22A H22A 0.9800 .
C22A H22B 0.9800 .
C22A H22C 0.9800 .
C23A H23A 0.9800 .
C23A H23B 0.9800 .
C23A H23C 0.9800 .
C21B H21C 0.9900 .
C21B H21D 0.9900 .
C22B H22D 0.9800 .
C22B H22E 0.9800 .
C22B H22F 0.9800 .
C23B H23D 0.9800 .
C23B H23E 0.9800 .
C23B H23F 0.9800 .
C24 H24A 0.9800 .
C24 H24B 0.9800 .
C24 H24C 0.9800 .
Cl1 C27 1.749(5) .
Cl2 C29 1.750(5) .
Cl3 C33 1.751(4) .
Cl4 C35 1.751(4) .
Cl5 C39 1.741(5) .
Cl6 C41 1.754(5) .
Cl7 C45 1.752(5) .
Cl8 C47 1.750(5) .
B1 C31 1.631(7) .
B1 C37 1.637(7) .
B1 C43 1.647(7) .
B1 C25 1.648(7) .
C25 C30 1.400(7) .
C25 C26 1.400(7) .
C26 C27 1.369(6) .
C26 H26 0.9500 .
C27 C28 1.382(7) .
C28 C29 1.361(7) .
C28 H28 0.9500 .
C29 C30 1.396(6) .
C30 H30 0.9500 .
C31 C36 1.395(6) .
C31 C32 1.404(6) .
C32 C33 1.382(6) .
C32 H32 0.9500 .
C33 C34 1.376(6) .
C34 C35 1.374(6) .
C34 H34 0.9500 .
C35 C36 1.387(6) .
C36 H36 0.9500 .
C37 C38 1.385(7) .
C37 C42 1.396(7) .
C38 C39 1.385(7) .
C38 H38 0.9500 .
C39 C40 1.386(7) .
C40 C41 1.365(7) .
C40 H40 0.9500 .
C41 C42 1.378(7) .
C42 H42 0.9500 .
C43 C48 1.393(6) .
C43 C44 1.399(6) .
C44 C45 1.369(7) .
C44 H44 0.9500 .
C45 C46 1.376(6) .
C46 C47 1.383(7) .
C46 H46 0.9500 .
C47 C48 1.382(7) .
C48 H48 0.9500 .
C49A C51A 1.479(14) 3_575
C49A C50A 1.525(15) .
C49A H49A 0.9900 .
C49A H49B 0.9900 .
C50A C51A 1.517(14) .
C50A H50A 0.9900 .
C50A H50B 0.9900 .
C51A C49A 1.479(14) 3_575
C51A H51A 0.9900 .
C51A H51B 0.9900 .
C49B C51B 1.537(18) 3_575
C49B C50B 1.569(19) .
C49B H49C 0.9900 .
C49B H49D 0.9900 .
C50B C51B 1.490(18) .
C50B H50C 0.9900 .
C50B H50D 0.9900 .
C51B C49B 1.537(18) 3_575
C51B H51C 0.9900 .
C51B H51D 0.9900 .
O1A C52A 1.4683 .
O1A C55A 1.5107 .
C52A C53A 1.5458 .
C52A H52A 0.9900 .
C52A H52B 0.9900 .
C53A C54A 1.4985 .
C53A H53A 0.9900 .
C53A H53B 0.9900 .
C54A C55A 1.5569 .
C54A H54A 0.9900 .
C54A H54B 0.9900 .
C55A H55A 0.9900 .
C55A H55B 0.9900 .
O1B C52B 1.5018 .
O1B C55B 1.5237 .
C52B C53B 1.5075 .
C52B H52C 0.9900 .
C52B H52D 0.9900 .
C53B C54B 1.5434 .
C53B H53C 0.9900 .
C53B H53D 0.9900 .
C54B C55B 1.5524 .
C54B H54C 0.9900 .
C54B H54D 0.9900 .
C55B H55C 0.9900 .
C55B H55D 0.9900 .

loop_
_geom_torsion_atom_site_label_1
_geom_torsion_atom_site_label_2
_geom_torsion_atom_site_label_3
_geom_torsion_atom_site_label_4
_geom_torsion
_geom_torsion_site_symmetry_1
_geom_torsion_site_symmetry_4
N3 Zr1 Zr2 N5 86.8(2) . .
C21A Zr1 Zr2 N5 -100.8(3) . .
N1 Zr1 Zr2 N5 102.24(19) . .
C21B Zr1 Zr2 N5 -78.6(6) . .
N4 Zr1 Zr2 N5 161.83(18) . .
N2 Zr1 Zr2 N5 27.21(17) . .
N3 Zr1 Zr2 N7 -119.9(3) . .
C21A Zr1 Zr2 N7 52.5(3) . .
N1 Zr1 Zr2 N7 -104.4(2) . .
C21B Zr1 Zr2 N7 74.7(6) . .
N4 Zr1 Zr2 N7 -44.8(2) . .
N2 Zr1 Zr2 N7 -179.4(2) . .
N3 Zr1 Zr2 N1 -15.5(2) . .
C21A Zr1 Zr2 N1 156.9(3) . .
C21B Zr1 Zr2 N1 179.1(6) . .
N4 Zr1 Zr2 N1 59.59(17) . .
N2 Zr1 Zr2 N1 -75.04(16) . .
N3 Zr1 Zr2 N6 165.1(2) . .
C21A Zr1 Zr2 N6 -22.5(3) . .
N1 Zr1 Zr2 N6 -179.45(18) . .
C21B Zr1 Zr2 N6 -0.3(6) . .
N4 Zr1 Zr2 N6 -119.86(16) . .
N2 Zr1 Zr2 N6 105.52(16) . .
N3 Zr1 Zr2 N8 -4.7(3) . .
C21A Zr1 Zr2 N8 167.6(3) . .
N1 Zr1 Zr2 N8 10.7(2) . .
C21B Zr1 Zr2 N8 -170.2(6) . .
N4 Zr1 Zr2 N8 70.32(19) . .
N2 Zr1 Zr2 N8 -64.31(18) . .
N5 Zr2 N1 C8 147.5(3) . .
N7 Zr2 N1 C8 6.7(4) . .
N6 Zr2 N1 C8 -111.3(4) . .
N8 Zr2 N1 C8 75.6(3) . .
Zr1 Zr2 N1 C8 -112.2(4) . .
N5 Zr2 N1 C1 6.6(4) . .
N7 Zr2 N1 C1 -134.2(4) . .
N6 Zr2 N1 C1 107.8(4) . .
N8 Zr2 N1 C1 -65.3(4) . .
Zr1 Zr2 N1 C1 106.9(4) . .
N5 Zr2 N1 Zr1 -100.31(17) . .
N7 Zr2 N1 Zr1 118.91(18) . .
N6 Zr2 N1 Zr1 0.9(3) . .
N8 Zr2 N1 Zr1 -172.17(15) . .
N3 Zr1 N1 C8 -80.5(3) . .
C21A Zr1 N1 C8 58.5(7) . .
C21B Zr1 N1 C8 106.7(17) . .
N4 Zr1 N1 C8 -9.8(3) . .
N2 Zr1 N1 C8 -151.6(3) . .
Zr2 Zr1 N1 C8 109.2(3) . .
N3 Zr1 N1 C1 42.2(3) . .
C21A Zr1 N1 C1 -178.8(6) . .
C21B Zr1 N1 C1 -130.6(16) . .
N4 Zr1 N1 C1 113.0(3) . .
N2 Zr1 N1 C1 -28.9(3) . .
Zr2 Zr1 N1 C1 -128.1(3) . .
N3 Zr1 N1 Zr2 170.29(14) . .
C21A Zr1 N1 Zr2 -50.7(6) . .
C21B Zr1 N1 Zr2 -2.5(17) . .
N4 Zr1 N1 Zr2 -118.96(15) . .
N2 Zr1 N1 Zr2 99.22(14) . .
N3 Zr1 N2 C3 22.8(3) . .
C21A Zr1 N2 C3 -72.4(4) . .
N1 Zr1 N2 C3 124.0(3) . .
C21B Zr1 N2 C3 -74.6(5) . .
N4 Zr1 N2 C3 67.0(4) . .
Zr2 Zr1 N2 C3 168.4(3) . .
N3 Zr1 N2 C2 -98.3(3) . .
C21A Zr1 N2 C2 166.5(4) . .
N1 Zr1 N2 C2 2.8(3) . .
C21B Zr1 N2 C2 164.2(5) . .
N4 Zr1 N2 C2 -54.2(4) . .
Zr2 Zr1 N2 C2 47.2(3) . .
N3 Zr1 N2 C9 141.9(4) . .
C21A Zr1 N2 C9 46.7(4) . .
N1 Zr1 N2 C9 -117.0(3) . .
C21B Zr1 N2 C9 44.4(5) . .
N4 Zr1 N2 C9 -174.0(3) . .
Zr2 Zr1 N2 C9 -72.6(3) . .
C21A Zr1 N3 C5 -73.4(5) . .
N1 Zr1 N3 C5 88.6(4) . .
C21B Zr1 N3 C5 -93.7(7) . .
N4 Zr1 N3 C5 15.1(4) . .
N2 Zr1 N3 C5 163.7(4) . .
Zr2 Zr1 N3 C5 99.5(4) . .
C21A Zr1 N3 C4 120.9(5) . .
N1 Zr1 N3 C4 -77.2(4) . .
C21B Zr1 N3 C4 100.5(7) . .
N4 Zr1 N3 C4 -150.6(4) . .
N2 Zr1 N3 C4 -2.0(4) . .
Zr2 Zr1 N3 C4 -66.2(5) . .
N3 Zr1 N4 C10 -153.8(5) . .
C21A Zr1 N4 C10 -50.2(5) . .
N1 Zr1 N4 C10 104.5(5) . .
C21B Zr1 N4 C10 -58.0(6) . .
N2 Zr1 N4 C10 162.1(4) . .
Zr2 Zr1 N4 C10 65.5(5) . .
N3 Zr1 N4 C7 83.2(4) . .
C21A Zr1 N4 C7 -173.2(4) . .
N1 Zr1 N4 C7 -18.5(3) . .
C21B Zr1 N4 C7 179.0(5) . .
N2 Zr1 N4 C7 39.1(4) . .
Zr2 Zr1 N4 C7 -57.4(3) . .
N3 Zr1 N4 C6 -33.2(3) . .
C21A Zr1 N4 C6 70.4(4) . .
N1 Zr1 N4 C6 -134.9(3) . .
C21B Zr1 N4 C6 62.6(6) . .
N2 Zr1 N4 C6 -77.3(4) . .
Zr2 Zr1 N4 C6 -173.9(3) . .
N7 Zr2 N5 C11 -79.0(4) . .
N1 Zr2 N5 C11 132.5(4) . .
N6 Zr2 N5 C11 -11.5(4) . .
N8 Zr2 N5 C11 -147.8(4) . .
Zr1 Zr2 N5 C11 81.4(4) . .
N7 Zr2 N5 C18 69.2(4) . .
N1 Zr2 N5 C18 -79.4(4) . .
N6 Zr2 N5 C18 136.7(4) . .
N8 Zr2 N5 C18 0.4(4) . .
Zr1 Zr2 N5 C18 -130.4(4) . .
N5 Zr2 N6 C19 102.5(5) . .
N7 Zr2 N6 C19 -144.6(5) . .
N1 Zr2 N6 C19 -11.2(6) . .
N8 Zr2 N6 C19 160.0(4) . .
Zr1 Zr2 N6 C19 -10.6(5) . .
N5 Zr2 N6 C12 -18.3(4) . .
N7 Zr2 N6 C12 94.6(4) . .
N1 Zr2 N6 C12 -132.0(4) . .
N8 Zr2 N6 C12 39.3(5) . .
Zr1 Zr2 N6 C12 -131.3(4) . .
N5 Zr2 N6 C13 -136.7(4) . .
N7 Zr2 N6 C13 -23.8(4) . .
N1 Zr2 N6 C13 109.5(4) . .
N8 Zr2 N6 C13 -79.2(4) . .
Zr1 Zr2 N6 C13 110.2(3) . .
N5 Zr2 N7 C14 72.7(5) . .
N1 Zr2 N7 C14 -144.1(4) . .
N6 Zr2 N7 C14 3.5(5) . .
N8 Zr2 N7 C14 141.2(5) . .
Zr1 Zr2 N7 C14 -82.0(5) . .
N5 Zr2 N7 C15 -79.3(5) . .
N1 Zr2 N7 C15 63.9(5) . .
N6 Zr2 N7 C15 -148.5(5) . .
N8 Zr2 N7 C15 -10.8(4) . .
Zr1 Zr2 N7 C15 126.0(4) . .
N5 Zr2 N8 C16 94.7(4) . .
N7 Zr2 N8 C16 -18.1(4) . .
N1 Zr2 N8 C16 -148.4(4) . .
N6 Zr2 N8 C16 36.6(4) . .
Zr1 Zr2 N8 C16 -156.1(3) . .
N5 Zr2 N8 C17 -23.9(3) . .
N7 Zr2 N8 C17 -136.6(4) . .
N1 Zr2 N8 C17 93.0(3) . .
N6 Zr2 N8 C17 -81.9(4) . .
Zr1 Zr2 N8 C17 85.3(4) . .
N5 Zr2 N8 C20 -144.3(5) . .
N7 Zr2 N8 C20 102.9(5) . .
N1 Zr2 N8 C20 -27.4(4) . .
N6 Zr2 N8 C20 157.7(4) . .
Zr1 Zr2 N8 C20 -35.1(5) . .
C8 N1 C1 C2 174.5(4) . .
Zr2 N1 C1 C2 -46.3(6) . .
Zr1 N1 C1 C2 53.2(4) . .
C3 N2 C2 C1 -92.7(5) . .
C9 N2 C2 C1 149.0(4) . .
Zr1 N2 C2 C1 24.6(5) . .
N1 C1 C2 N2 -55.5(6) . .
C2 N2 C3 C4 75.7(5) . .
C9 N2 C3 C4 -165.4(4) . .
Zr1 N2 C3 C4 -41.2(5) . .
C5 N3 C4 C3 173.7(5) . .
Zr1 N3 C4 C3 -19.2(6) . .
N2 C3 C4 N3 39.9(6) . .
C4 N3 C5 C6 174.4(5) . .
Zr1 N3 C5 C6 7.0(7) . .
C10 N4 C6 C5 174.3(5) . .
C7 N4 C6 C5 -66.2(6) . .
Zr1 N4 C6 C5 48.4(5) . .
N3 C5 C6 N4 -38.3(7) . .
C10 N4 C7 C8 -83.3(6) . .
C6 N4 C7 C8 157.6(5) . .
Zr1 N4 C7 C8 44.3(5) . .
C1 N1 C8 C7 -80.4(6) . .
Zr2 N1 C8 C7 132.9(4) . .
Zr1 N1 C8 C7 36.8(5) . .
N4 C7 C8 N1 -56.1(6) . .
C18 N5 C11 C12 -111.0(6) . .
Zr2 N5 C11 C12 39.6(6) . .
C19 N6 C12 C11 -84.3(6) . .
C13 N6 C12 C11 156.1(5) . .
Zr2 N6 C12 C11 43.8(6) . .
N5 C11 C12 N6 -56.2(7) . .
C19 N6 C13 C14 170.6(5) . .
C12 N6 C13 C14 -69.6(7) . .
Zr2 N6 C13 C14 42.3(6) . .
C15 N7 C14 C13 172.0(6) . .
Zr2 N7 C14 C13 18.5(8) . .
N6 C13 C14 N7 -41.8(8) . .
C14 N7 C15 C16 -116.7(6) . .
Zr2 N7 C15 C16 38.1(7) . .
C17 N8 C16 C15 155.6(5) . .
C20 N8 C16 C15 -86.5(6) . .
Zr2 N8 C16 C15 43.3(6) . .
N7 C15 C16 N8 -54.6(7) . .
C16 N8 C17 C18 -68.4(6) . .
C20 N8 C17 C18 173.5(5) . .
Zr2 N8 C17 C18 44.0(5) . .
C11 N5 C18 C17 173.1(5) . .
Zr2 N5 C18 C17 23.7(6) . .
N8 C17 C18 N5 -46.4(7) . .
C21B Si1 C21A Zr1 -59.5(15) . .
C23A Si1 C21A Zr1 165.7(6) . .
C24 Si1 C21A Zr1 41.9(7) . .
C22A Si1 C21A Zr1 -78.0(7) . .
C22B Si1 C21A Zr1 -98.1(16) . .
C23B Si1 C21A Zr1 143.6(11) . .
N3 Zr1 C21A Si1 -36.3(6) . .
N1 Zr1 C21A Si1 -174.2(2) . .
C21B Zr1 C21A Si1 48.9(13) . .
N4 Zr1 C21A Si1 -109.6(5) . .
N2 Zr1 C21A Si1 42.6(7) . .
Zr2 Zr1 C21A Si1 148.6(4) . .
C23A Si1 C21B Zr1 126.7(13) . .
C24 Si1 C21B Zr1 -17.3(18) . .
C22A Si1 C21B Zr1 -125.7(15) . .
C21A Si1 C21B Zr1 72.2(17) . .
C22B Si1 C21B Zr1 -135.2(16) . .
C23B Si1 C21B Zr1 98.9(19) . .
N3 Zr1 C21B Si1 18.6(16) . .
C21A Zr1 C21B Si1 -80.7(19) . .
N1 Zr1 C21B Si1 -168.6(4) . .
N4 Zr1 C21B Si1 -57.5(16) . .
N2 Zr1 C21B Si1 94.0(15) . .
Zr2 Zr1 C21B Si1 -170.6(12) . .
C31 B1 C25 C30 -35.7(6) . .
C37 B1 C25 C30 87.3(5) . .
C43 B1 C25 C30 -154.0(4) . .
C31 B1 C25 C26 154.2(4) . .
C37 B1 C25 C26 -82.8(5) . .
C43 B1 C25 C26 35.9(6) . .
C30 C25 C26 C27 -0.8(7) . .
B1 C25 C26 C27 169.7(4) . .
C25 C26 C27 C28 1.6(7) . .
C25 C26 C27 Cl1 -176.9(3) . .
C26 C27 C28 C29 -1.5(7) . .
Cl1 C27 C28 C29 177.0(4) . .
C27 C28 C29 C30 0.7(7) . .
C27 C28 C29 Cl2 -178.3(4) . .
C28 C29 C30 C25 0.1(7) . .
Cl2 C29 C30 C25 179.1(4) . .
C26 C25 C30 C29 0.0(6) . .
B1 C25 C30 C29 -170.7(4) . .
C37 B1 C31 C36 34.1(6) . .
C43 B1 C31 C36 -86.7(5) . .
C25 B1 C31 C36 149.6(4) . .
C37 B1 C31 C32 -151.1(4) . .
C43 B1 C31 C32 88.1(5) . .
C25 B1 C31 C32 -35.6(6) . .
C36 C31 C32 C33 -0.1(6) . .
B1 C31 C32 C33 -175.1(4) . .
C31 C32 C33 C34 -0.5(7) . .
C31 C32 C33 Cl3 -179.7(3) . .
C32 C33 C34 C35 0.4(7) . .
Cl3 C33 C34 C35 179.6(4) . .
C33 C34 C35 C36 0.3(7) . .
C33 C34 C35 Cl4 -178.7(4) . .
C34 C35 C36 C31 -0.8(7) . .
Cl4 C35 C36 C31 178.2(3) . .
C32 C31 C36 C35 0.7(7) . .
B1 C31 C36 C35 175.7(4) . .
C31 B1 C37 C38 29.5(6) . .
C43 B1 C37 C38 147.0(4) . .
C25 B1 C37 C38 -92.0(5) . .
C31 B1 C37 C42 -157.2(4) . .
C43 B1 C37 C42 -39.7(6) . .
C25 B1 C37 C42 81.4(5) . .
C42 C37 C38 C39 1.5(7) . .
B1 C37 C38 C39 175.1(4) . .
C37 C38 C39 C40 -1.2(7) . .
C37 C38 C39 Cl5 -179.3(3) . .
C38 C39 C40 C41 0.0(7) . .
Cl5 C39 C40 C41 178.1(4) . .
C39 C40 C41 C42 0.9(7) . .
C39 C40 C41 Cl6 -179.4(4) . .
C40 C41 C42 C37 -0.6(7) . .
Cl6 C41 C42 C37 179.7(4) . .
C38 C37 C42 C41 -0.6(7) . .
B1 C37 C42 C41 -174.4(4) . .
C31 B1 C43 C48 87.9(5) . .
C37 B1 C43 C48 -35.7(6) . .
C25 B1 C43 C48 -149.4(4) . .
C31 B1 C43 C44 -85.0(5) . .
C37 B1 C43 C44 151.4(4) . .
C25 B1 C43 C44 37.7(6) . .
C48 C43 C44 C45 1.3(6) . .
B1 C43 C44 C45 174.5(4) . .
C43 C44 C45 C46 -0.6(7) . .
C43 C44 C45 Cl7 178.6(3) . .
C44 C45 C46 C47 -0.4(7) . .
Cl7 C45 C46 C47 -179.7(3) . .
C45 C46 C47 C48 0.7(7) . .
C45 C46 C47 Cl8 -178.9(3) . .
C46 C47 C48 C43 0.0(7) . .
Cl8 C47 C48 C43 179.7(3) . .
C44 C43 C48 C47 -1.0(7) . .
B1 C43 C48 C47 -174.3(4) . .
C51A C49A C50A C51A 53(2) 3_575 .
C49A C50A C51A C49A -55(2) . 3_575
C51B C49B C50B C51B -51(4) 3_575 .
C49B C50B C51B C49B 51(4) . 3_575
C55A O1A C52A C53A -2.3 . .
O1A C52A C53A C54A 30.9 . .
C52A C53A C54A C55A -45.7 . .
C52A O1A C55A C54A -25.8 . .
C53A C54A C55A O1A 43.6 . .
C55B O1B C52B C53B 18.4 . .
O1B C52B C53B C54B 3.1 . .
C52B C53B C54B C55B -23.3 . .
C52B O1B C55B C54B -31.1 . .
C53B C54B C55B O1B 33.8 . .
